data_7108228
loop_
_publ_author_name
'Remi Chauvin'
'Arnaud Rives'
'Iaroslav Baglai'
'Volodymyr Malytskyi'
'Valerie Maraval'
'Nathalie Saffon'
'Zoia Voitenko'

_publ_section_title
;
 Highly pi electron-rich macro-aromatics:
 bis(p-aminophenyl)-carbo-benzenes and their DBA acyclic references
;
_journal_name_full Chem.Commun.
_journal_page_first 8763
_journal_paper_doi 10.1039/c2cc34176j
_journal_volume 48
_journal_year 2012
_chemical_formula_sum 'C60 H72 N2 Si2'
_chemical_formula_weight 877.38
_chemical_name_systematic
;
?
;
_space_group_IT_number 2
_symmetry_cell_setting triclinic
_symmetry_space_group_name_Hall '-P 1'
_symmetry_space_group_name_H-M 'P -1'
_atom_sites_solution_hydrogens geom
_atom_sites_solution_primary direct
_atom_sites_solution_secondary difmap
_audit_creation_method SHELXL-97
_cell_angle_alpha 104.252(5)
_cell_angle_beta 91.728(4)
_cell_angle_gamma 95.653(4)
_cell_formula_units_Z 1
_cell_length_a 9.2348(9)
_cell_length_b 9.3293(9)
_cell_length_c 15.6051(16)
_cell_measurement_reflns_used 8732
_cell_measurement_temperature 193(2)
_cell_measurement_theta_max 25.83
_cell_measurement_theta_min 2.70
_cell_volume 1294.7(2)
_computing_cell_refinement 'Bruker SAINT'
_computing_data_collection 'Bruker APEX2'
_computing_data_reduction 'Bruker SAINT'
_computing_molecular_graphics 'Bruker SHELXTL'
_computing_publication_material 'Bruker SHELXTL'
_computing_structure_refinement 'SHELXL-97 (Sheldrick, 2008)'
_computing_structure_solution 'SHELXS-97 (Sheldrick, 2008)'
_diffrn_ambient_temperature 193(2)
_diffrn_measured_fraction_theta_full 0.987
_diffrn_measured_fraction_theta_max 0.987
_diffrn_measurement_device_type 'Bruker kappa APEX-II CCD Quazar'
_diffrn_measurement_method 'phi and omega scans'
_diffrn_radiation_monochromator graphite
_diffrn_radiation_source 'fine-focus sealed tube'
_diffrn_radiation_type MoK\a
_diffrn_radiation_wavelength 0.71073
_diffrn_reflns_av_R_equivalents 0.0418
_diffrn_reflns_av_sigmaI/netI 0.0332
_diffrn_reflns_limit_h_max 10
_diffrn_reflns_limit_h_min -11
_diffrn_reflns_limit_k_max 11
_diffrn_reflns_limit_k_min -11
_diffrn_reflns_limit_l_max 19
_diffrn_reflns_limit_l_min -19
_diffrn_reflns_number 35105
_diffrn_reflns_theta_full 26.37
_diffrn_reflns_theta_max 26.37
_diffrn_reflns_theta_min 5.11
_exptl_absorpt_coefficient_mu 0.108
_exptl_absorpt_correction_T_max 0.9946
_exptl_absorpt_correction_T_min 0.9788
_exptl_absorpt_correction_type multi-scan
_exptl_absorpt_process_details 'SADABS (Bruker-AXS)'
_exptl_crystal_colour red
_exptl_crystal_density_diffrn 1.125
_exptl_crystal_density_method 'not measured'
_exptl_crystal_description plate
_exptl_crystal_F_000 474
_exptl_crystal_size_max 0.20
_exptl_crystal_size_mid 0.10
_exptl_crystal_size_min 0.05
_refine_diff_density_max 0.352
_refine_diff_density_min -0.297
_refine_diff_density_rms 0.039
_refine_ls_extinction_method none
_refine_ls_goodness_of_fit_ref 1.032
_refine_ls_hydrogen_treatment constr
_refine_ls_matrix_type full
_refine_ls_number_parameters 297
_refine_ls_number_reflns 5230
_refine_ls_number_restraints 0
_refine_ls_restrained_S_all 1.032
_refine_ls_R_factor_all 0.0640
_refine_ls_R_factor_gt 0.0448
_refine_ls_shift/su_max 0.000
_refine_ls_shift/su_mean 0.000
_refine_ls_structure_factor_coef Fsqd
_refine_ls_weighting_details 'calc w=1/[\s^2^(Fo^2^)+(0.0563P)^2^+0.3908P] where P=(Fo^2^+2Fc^2^)/3'
_refine_ls_weighting_scheme calc
_refine_ls_wR_factor_gt 0.1097
_refine_ls_wR_factor_ref 0.1214
_reflns_number_gt 4025
_reflns_number_total 5230
_reflns_threshold_expression >2sigma(I)
_cod_data_source_file c2cc34176j.txt
_cod_data_source_block 18
_cod_original_sg_symbol_H-M P-1
_cod_database_code 7108228

loop_
_symmetry_equiv_pos_as_xyz
'x, y, z'
'-x, -y, -z'

loop_
_atom_site_label
_atom_site_type_symbol
_atom_site_fract_x
_atom_site_fract_y
_atom_site_fract_z
_atom_site_U_iso_or_equiv
_atom_site_adp_type
_atom_site_occupancy
_atom_site_symmetry_multiplicity
_atom_site_calc_flag
_atom_site_refinement_flags
Si1 Si 0.24232(5) 0.79269(5) 0.13440(3) 0.03102(14) Uani 1 1 d .
N1 N 0.28421(17) 0.48668(17) 0.63466(9) 0.0433(4) Uani 1 1 d .
C1 C 0.30894(19) 0.81297(19) 0.24880(11) 0.0375(4) Uani 1 1 d .
C2 C 0.37700(18) 0.82183(18) 0.31719(11) 0.0331(4) Uani 1 1 d .
C3 C 0.46804(18) 0.82551(17) 0.39387(10) 0.0318(4) Uani 1 1 d .
C4 C 0.60236(19) 0.90113(18) 0.39956(11) 0.0350(4) Uani 1 1 d .
C5 C 0.72487(19) 0.96670(18) 0.40025(10) 0.0352(4) Uani 1 1 d .
C6 C 0.86343(18) 1.03302(17) 0.40518(10) 0.0322(4) Uani 1 1 d .
C7 C 0.95970(18) 1.01172(18) 0.47198(10) 0.0340(4) Uani 1 1 d .
C8 C 0.91535(18) 1.12101(17) 0.34283(10) 0.0314(4) Uani 1 1 d .
C9 C 0.8217(2) 1.1386(2) 0.27562(11) 0.0395(4) Uani 1 1 d .
H9 H 0.7233 1.0953 0.2703 0.047 Uiso 1 1 calc R
C10 C 0.8707(2) 1.2186(2) 0.21650(12) 0.0480(5) Uani 1 1 d .
H10 H 0.8061 1.2282 0.1702 0.058 Uiso 1 1 calc R
C11 C 1.0124(2) 1.2845(2) 0.22405(12) 0.0485(5) Uani 1 1 d .
H11 H 1.0453 1.3397 0.1834 0.058 Uiso 1 1 calc R
C12 C 1.1055(2) 1.2697(2) 0.29069(12) 0.0466(5) Uani 1 1 d .
H12 H 1.2028 1.3161 0.2967 0.056 Uiso 1 1 calc R
C13 C 1.05827(19) 1.18719(19) 0.34957(11) 0.0385(4) Uani 1 1 d .
H13 H 1.1242 1.1759 0.3948 0.046 Uiso 1 1 calc R
C14 C 0.41919(17) 0.74145(17) 0.45724(10) 0.0300(3) Uani 1 1 d .
C15 C 0.50530(18) 0.74295(19) 0.53253(11) 0.0354(4) Uani 1 1 d .
H15 H 0.5970 0.8020 0.5434 0.042 Uiso 1 1 calc R
C16 C 0.46173(19) 0.66193(19) 0.59108(11) 0.0371(4) Uani 1 1 d .
H16 H 0.5233 0.6668 0.6418 0.045 Uiso 1 1 calc R
C17 C 0.32723(18) 0.57130(18) 0.57767(10) 0.0331(4) Uani 1 1 d .
C18 C 0.23941(18) 0.57152(18) 0.50257(10) 0.0338(4) Uani 1 1 d .
H18 H 0.1471 0.5136 0.4917 0.041 Uiso 1 1 calc R
C19 C 0.28493(17) 0.65430(18) 0.44457(10) 0.0321(4) Uani 1 1 d .
H19 H 0.2230 0.6520 0.3944 0.039 Uiso 1 1 calc R
C20 C 0.3735(2) 0.4928(2) 0.71366(12) 0.0526(5) Uani 1 1 d .
H20A H 0.4704 0.4653 0.6970 0.079 Uiso 1 1 calc R
H20B H 0.3278 0.4232 0.7453 0.079 Uiso 1 1 calc R
H20C H 0.3827 0.5939 0.7521 0.079 Uiso 1 1 calc R
C21 C 0.1437(2) 0.3986(2) 0.62071(13) 0.0533(5) Uani 1 1 d .
H21A H 0.0664 0.4646 0.6266 0.080 Uiso 1 1 calc R
H21B H 0.1342 0.3401 0.6649 0.080 Uiso 1 1 calc R
H21C H 0.1354 0.3314 0.5612 0.080 Uiso 1 1 calc R
C22 C 0.2333(2) 0.58914(18) 0.07341(11) 0.0379(4) Uani 1 1 d .
H22 H 0.1313 0.5446 0.0768 0.045 Uiso 1 1 calc R
C23 C 0.3330(2) 0.4995(2) 0.11440(15) 0.0549(5) Uani 1 1 d .
H23A H 0.3165 0.3945 0.0820 0.082 Uiso 1 1 calc R
H23B H 0.3115 0.5093 0.1766 0.082 Uiso 1 1 calc R
H23C H 0.4349 0.5372 0.1109 0.082 Uiso 1 1 calc R
C24 C 0.2592(2) 0.5686(2) -0.02543(12) 0.0522(5) Uani 1 1 d .
H24A H 0.3569 0.6146 -0.0321 0.078 Uiso 1 1 calc R
H24B H 0.1862 0.6160 -0.0525 0.078 Uiso 1 1 calc R
H24C H 0.2509 0.4622 -0.0548 0.078 Uiso 1 1 calc R
C25 C 0.05431(19) 0.85399(19) 0.13434(11) 0.0383(4) Uani 1 1 d .
H25 H 0.0641 0.9639 0.1606 0.046 Uiso 1 1 calc R
C26 C -0.0427(2) 0.7810(2) 0.19351(13) 0.0481(5) Uani 1 1 d .
H26A H -0.1398 0.8148 0.1930 0.072 Uiso 1 1 calc R
H26B H 0.0006 0.8092 0.2542 0.072 Uiso 1 1 calc R
H26C H -0.0507 0.6726 0.1711 0.072 Uiso 1 1 calc R
C27 C -0.0169(2) 0.8248(2) 0.04101(13) 0.0524(5) Uani 1 1 d .
H27A H -0.0339 0.7173 0.0148 0.079 Uiso 1 1 calc R
H27B H 0.0476 0.8711 0.0043 0.079 Uiso 1 1 calc R
H27C H -0.1101 0.8673 0.0441 0.079 Uiso 1 1 calc R
C28 C 0.3809(2) 0.91266(19) 0.08883(11) 0.0380(4) Uani 1 1 d .
H28 H 0.3541 0.8983 0.0245 0.046 Uiso 1 1 calc R
C29 C 0.5351(2) 0.8675(2) 0.09695(13) 0.0495(5) Uani 1 1 d .
H29A H 0.6046 0.9352 0.0754 0.074 Uiso 1 1 calc R
H29B H 0.5382 0.7655 0.0615 0.074 Uiso 1 1 calc R
H29C H 0.5611 0.8732 0.1591 0.074 Uiso 1 1 calc R
C30 C 0.3795(2) 1.0781(2) 0.13443(14) 0.0553(5) Uani 1 1 d .
H30A H 0.4011 1.0944 0.1982 0.083 Uiso 1 1 calc R
H30B H 0.2831 1.1085 0.1243 0.083 Uiso 1 1 calc R
H30C H 0.4534 1.1372 0.1099 0.083 Uiso 1 1 calc R

loop_
_atom_site_aniso_label
_atom_site_aniso_U_11
_atom_site_aniso_U_22
_atom_site_aniso_U_33
_atom_site_aniso_U_23
_atom_site_aniso_U_13
_atom_site_aniso_U_12
Si1 0.0355(3) 0.0308(2) 0.0285(2) 0.01025(18) 0.00418(18) 0.00420(18)
N1 0.0499(10) 0.0491(9) 0.0369(8) 0.0207(7) 0.0055(7) 0.0071(7)
C1 0.0414(10) 0.0383(9) 0.0338(9) 0.0127(7) 0.0054(8) -0.0004(8)
C2 0.0354(9) 0.0320(9) 0.0331(9) 0.0109(7) 0.0074(7) 0.0010(7)
C3 0.0325(9) 0.0311(8) 0.0311(8) 0.0062(7) 0.0061(7) 0.0032(7)
C4 0.0381(10) 0.0338(9) 0.0335(9) 0.0097(7) 0.0061(7) 0.0011(7)
C5 0.0372(10) 0.0354(9) 0.0316(9) 0.0070(7) 0.0045(7) 0.0003(7)
C6 0.0335(9) 0.0304(8) 0.0296(8) 0.0033(6) 0.0034(7) -0.0011(7)
C7 0.0348(10) 0.0327(9) 0.0320(9) 0.0062(7) 0.0062(6) -0.0051(7)
C8 0.0346(9) 0.0284(8) 0.0291(8) 0.0030(6) 0.0050(7) 0.0027(7)
C9 0.0350(10) 0.0448(10) 0.0393(9) 0.0105(8) 0.0022(7) 0.0069(8)
C10 0.0546(13) 0.0535(12) 0.0408(10) 0.0170(9) 0.0026(9) 0.0163(10)
C11 0.0641(14) 0.0446(11) 0.0419(10) 0.0188(8) 0.0142(9) 0.0068(9)
C12 0.0480(11) 0.0442(11) 0.0456(11) 0.0118(8) 0.0101(9) -0.0084(8)
C13 0.0364(10) 0.0427(10) 0.0339(9) 0.0091(7) -0.0001(7) -0.0056(8)
C14 0.0288(9) 0.0314(8) 0.0285(8) 0.0054(6) 0.0026(6) 0.0028(7)
C15 0.0275(9) 0.0412(9) 0.0360(9) 0.0086(7) -0.0011(7) 0.0004(7)
C16 0.0359(10) 0.0453(10) 0.0303(8) 0.0096(7) -0.0056(7) 0.0067(8)
C17 0.0378(10) 0.0348(9) 0.0290(8) 0.0101(7) 0.0062(7) 0.0092(7)
C18 0.0299(9) 0.0364(9) 0.0343(9) 0.0095(7) 0.0013(7) -0.0019(7)
C19 0.0298(9) 0.0389(9) 0.0276(8) 0.0096(7) -0.0019(6) 0.0007(7)
C20 0.0706(14) 0.0609(13) 0.0344(10) 0.0217(9) 0.0047(9) 0.0205(11)
C21 0.0655(14) 0.0511(12) 0.0488(11) 0.0249(9) 0.0124(10) -0.0023(10)
C22 0.0405(10) 0.0338(9) 0.0396(9) 0.0091(7) 0.0034(8) 0.0051(7)
C23 0.0634(14) 0.0388(11) 0.0651(13) 0.0140(9) 0.0009(10) 0.0162(10)
C24 0.0643(14) 0.0464(11) 0.0405(10) 0.0000(8) 0.0065(9) 0.0064(10)
C25 0.0395(10) 0.0316(9) 0.0447(10) 0.0099(7) 0.0060(8) 0.0054(7)
C26 0.0421(11) 0.0471(11) 0.0540(12) 0.0101(9) 0.0140(9) 0.0032(9)
C27 0.0439(12) 0.0621(13) 0.0572(12) 0.0245(10) -0.0035(9) 0.0117(10)
C28 0.0439(10) 0.0391(9) 0.0331(9) 0.0132(7) 0.0081(7) 0.0030(8)
C29 0.0395(11) 0.0595(12) 0.0513(11) 0.0186(9) 0.0099(9) 0.0002(9)
C30 0.0647(14) 0.0380(11) 0.0642(13) 0.0163(9) 0.0176(11) -0.0031(9)

loop_
_atom_type_symbol
_atom_type_description
_atom_type_scat_dispersion_real
_atom_type_scat_dispersion_imag
_atom_type_scat_source
C C 0.0033 0.0016 'International Tables Vol C Tables 4.2.6.8 and 6.1.1.4'
H H 0.0000 0.0000 'International Tables Vol C Tables 4.2.6.8 and 6.1.1.4'
N N 0.0061 0.0033 'International Tables Vol C Tables 4.2.6.8 and 6.1.1.4'
Si Si 0.0817 0.0704 'International Tables Vol C Tables 4.2.6.8 and 6.1.1.4'

loop_
_geom_angle_atom_site_label_1
_geom_angle_atom_site_label_2
_geom_angle_atom_site_label_3
_geom_angle
_geom_angle_site_symmetry_1
C1 Si1 C25 109.03(8) .
C1 Si1 C28 104.71(8) .
C25 Si1 C28 113.22(8) .
C1 Si1 C22 108.36(8) .
C25 Si1 C22 109.28(8) .
C28 Si1 C22 112.03(8) .
C17 N1 C21 120.56(15) .
C17 N1 C20 120.60(16) .
C21 N1 C20 118.67(15) .
C2 C1 Si1 167.88(16) .
C1 C2 C3 174.74(18) .
C4 C3 C2 116.14(15) .
C4 C3 C14 123.36(15) .
C2 C3 C14 120.33(14) .
C5 C4 C3 176.78(18) .
C4 C5 C6 175.70(18) .
C5 C6 C7 116.92(15) .
C5 C6 C8 122.61(15) .
C7 C6 C8 120.45(14) .
C7 C7 C6 177.7(2) 2_776
C9 C8 C13 118.41(16) .
C9 C8 C6 120.45(15) .
C13 C8 C6 121.14(15) .
C10 C9 C8 120.48(17) .
C11 C10 C9 120.66(18) .
C12 C11 C10 119.50(18) .
C11 C12 C13 120.38(18) .
C8 C13 C12 120.55(17) .
C19 C14 C15 116.89(15) .
C19 C14 C3 121.46(14) .
C15 C14 C3 121.65(15) .
C16 C15 C14 121.98(16) .
C15 C16 C17 121.36(15) .
N1 C17 C18 121.47(16) .
N1 C17 C16 121.85(15) .
C18 C17 C16 116.68(15) .
C19 C18 C17 121.09(15) .
C18 C19 C14 121.98(15) .
C23 C22 C24 110.42(16) .
C23 C22 Si1 114.45(13) .
C24 C22 Si1 112.02(12) .
C27 C25 C26 111.01(16) .
C27 C25 Si1 112.62(13) .
C26 C25 Si1 110.63(12) .
C30 C28 C29 109.87(16) .
C30 C28 Si1 111.44(12) .
C29 C28 Si1 111.79(12) .

loop_
_geom_bond_atom_site_label_1
_geom_bond_atom_site_label_2
_geom_bond_distance
_geom_bond_site_symmetry_2
Si1 C1 1.8292(17) .
Si1 C25 1.8808(18) .
Si1 C28 1.8870(18) .
Si1 C22 1.8956(17) .
N1 C17 1.370(2) .
N1 C21 1.446(3) .
N1 C20 1.448(2) .
C1 C2 1.203(2) .
C2 C3 1.433(2) .
C3 C4 1.354(2) .
C3 C14 1.461(2) .
C4 C5 1.230(2) .
C5 C6 1.357(2) .
C6 C7 1.413(2) .
C6 C8 1.481(2) .
C7 C7 1.206(3) 2_776
C8 C9 1.390(2) .
C8 C13 1.390(2) .
C9 C10 1.382(3) .
C10 C11 1.379(3) .
C11 C12 1.371(3) .
C12 C13 1.391(3) .
C14 C19 1.395(2) .
C14 C15 1.395(2) .
C15 C16 1.368(2) .
C16 C17 1.411(2) .
C17 C18 1.405(2) .
C18 C19 1.377(2) .
C22 C23 1.529(2) .
C22 C24 1.536(2) .
C25 C27 1.530(2) .
C25 C26 1.535(3) .
C28 C30 1.534(3) .
C28 C29 1.535(3) .
